data_2004349
loop_
_publ_author_name
'Wang, X.-M.'
'Sun, H.-S.'
'Wang, S.-X.'
'Huang, X.-Y.'
'You, X.-Z.'

_publ_contact_author
;
         Dr Hong-Sui Sun
     State Key Laboratory of Coordination Chemistry
     Coordination Chemistry Institute
     Nanjing University
     Nanjing 210093
     P. R. China
;
_publ_section_title
;
 Adduct of AlMe~3~ with Benzo[<i>f</i>]quinoline
;
_journal_issue 1
_journal_name_full 'Acta Crystallographica Section C'
_journal_page_first 35
_journal_page_last 37
_journal_paper_doi 10.1107/S0108270195009681
_journal_volume 52
_journal_year 1996
_chemical_formula_iupac '[Al(CH3)3 (C13 H9  N)]'
_chemical_formula_sum 'C16 H18 Al N'
_chemical_formula_weight 251.31
_space_group_crystal_system monoclinic
_space_group_IT_number 14
_space_group_name_Hall '-P 2ybc'
_space_group_name_H-M_alt 'P 1 21/c 1'
_atom_type_scat_source IntTabIV
_cell_angle_alpha 90.
_cell_angle_beta 97.89(7)
_cell_angle_gamma 90.
_cell_formula_units_Z 4
_cell_length_a 7.242(7)
_cell_length_b 14.634(4)
_cell_length_c 13.772(5)
_cell_measurement_reflns_used 25
_cell_measurement_temperature 296
_cell_measurement_theta_max 14.78
_cell_measurement_theta_min 9.98
_cell_volume 1445.7(16)
_computing_cell_refinement 'CAD4 Software (Enraf-Nonius, 1989)'
_computing_data_reduction 'process HKL'
_computing_molecular_graphics 'ORTEPII (Johnson, 1976)'
_computing_structure_refinement 'LS Fourier'
_computing_structure_solution 'MITHRIL (Gilmore, 1983)'
_diffrn_measurement_device 'Enraf-Nonius CAD-4'
_diffrn_measurement_method '\w/2\q scans'
_diffrn_radiation_type MoK\a
_diffrn_radiation_wavelength 0.71069
_diffrn_reflns_av_R_equivalents 0.018
_diffrn_reflns_limit_h_max 8
_diffrn_reflns_limit_h_min 0
_diffrn_reflns_limit_k_max 17
_diffrn_reflns_limit_k_min 0
_diffrn_reflns_limit_l_max 16
_diffrn_reflns_limit_l_min -16
_diffrn_reflns_number 2885
_diffrn_reflns_theta_max 25
_diffrn_standards_decay_% -9.6
_diffrn_standards_interval_count 300
_diffrn_standards_number 3
_exptl_absorpt_coefficient_mu 0.118
_exptl_absorpt_correction_type none
_exptl_crystal_colour colourless
_exptl_crystal_density_diffrn 1.15
_exptl_crystal_description columnar
_exptl_crystal_F_000 536
_exptl_crystal_size_max 1.0
_exptl_crystal_size_mid 0.45
_exptl_crystal_size_min 0.30
_refine_diff_density_max 0.25
_refine_diff_density_min -0.27
_refine_ls_extinction_method none
_refine_ls_goodness_of_fit_obs 2.11
_refine_ls_hydrogen_treatment noref
_refine_ls_number_parameters 163
_refine_ls_number_reflns 1794
_refine_ls_R_factor_obs 0.064
_refine_ls_shift/esd_max 0.0002
_refine_ls_structure_factor_coef F
_refine_ls_weighting_details 'w = 1/[\s^2^(F)]'
_refine_ls_weighting_scheme calc
_refine_ls_wR_factor_obs 0.073
_reflns_number_observed 1794
_reflns_number_total 2669
_reflns_observed_criterion I>3.00\s(I)
_cod_data_source_file as1192.cif
_cod_data_source_block default
_cod_depositor_comments
;
 Updating space group information and adding the symmetry operation list.

 Antanas Vaitkus,
 2018-06-15

The following automatic conversions were performed:
'_symmetry_cell_setting' value 'Monoclinic' changed to 'monoclinic'
according to '/home/saulius/struct/CIF-dictionaries/cif_core.dic'
dictionary named 'cif_core.dic' version 2.4.1 from 2010-06-29.

Automatic conversion script
Id: cif_fix_enum 1527 2010-12-29 10:47:43Z saulius 

The following automatic conversions were performed:

'_symmetry_cell_setting' value 'Monoclinic' changed to 'monoclinic'
according to /home/saulius/struct/CIF-dictionaries/cif_core.dic
dictionary named 'cif_core.dic' version 2.4.1 from 2010-06-29.

Automatic conversion script
Id: cif_fix_values 1715 2011-07-08 13:25:40Z adriana 

The following automatic conversions were performed:

'_refine_ls_weighting_scheme' value 'w = 1/[\s^2^(F)]' was changed to
'calc'. New tag '_refine_ls_weighting_details' was created. The value
of the new tag was set to 'w = 1/[\s^2^(F)]'.

Automatic conversion script
Id: cif_fix_values 3143 2015-03-26 13:38:13Z robertas 
;
_cod_original_cell_volume 1446(2)
_cod_original_sg_symbol_H-M 'P 21/c'
_cod_database_code 2004349

loop_
_space_group_symop_id
_space_group_symop_operation_xyz
1 x,y,z
2 -x,y+1/2,-z+1/2
3 -x,-y,-z
4 x,-y+1/2,z+1/2

loop_
_atom_site_label
_atom_site_fract_x
_atom_site_fract_y
_atom_site_fract_z
_atom_site_B_iso_or_equiv
Al 0.4691(1) 0.17042(4) 0.03475(5) 3.27(4)
N 0.3986(3) 0.3037(1) 0.0595(1) 2.59(8)
C(1) 0.4433(4) 0.3353(1) 0.1504(2) 3.2(1)
C(2) 0.4090(4) 0.4234(2) 0.1775(2) 3.5(1)
C(3) 0.3277(4) 0.4826(1) 0.1081(2) 3.0(1)
C(4) 0.2777(3) 0.4536(1) 0.0110(2) 2.4(1)
C(5) 0.1940(3) 0.5134(1) -0.0671(2) 2.9(1)
C(6) 0.1556(4) 0.6064(1) -0.0500(2) 3.7(1)
C(7) 0.0825(4) 0.6612(2) -0.1277(3) 4.7(1)
C(8) 0.0446(5) 0.6272(2) -0.2218(3) 4.9(2)
C(9) 0.0765(5) 0.5368(2) -0.2400(2) 4.5(1)
C(10) 0.1504(4) 0.4791(1) -0.1624(2) 3.1(1)
C(11) 0.1862(4) 0.3846(2) -0.1800(2) 4.0(1)
C(12) 0.2619(4) 0.3285(1) -0.1085(2) 3.3(1)
C(13) 0.3154(3) 0.3617(1) -0.0105(2) 2.5(1)
C(14) 0.6075(5) 0.1295(2) 0.1620(2) 4.6(1)
C(15) 0.6325(5) 0.1759(2) -0.0686(2) 5.0(1)
C(16) 0.2275(6) 0.1091(2) 0.0012(3) 6.6(2)
H(1) 0.5053 0.2946 0.1984 3.6
H(2) 0.4573 0.4418 0.2437 3.9
H(3) 0.3081 0.5378 0.1259 3.1
H(4) 0.1792 0.6343 0.0101 4.6
H(5) 0.0308 0.7296 -0.1292 4.6
H(6) -0.0095 0.6661 -0.2725 5.9
H(7) 0.0290 0.5112 -0.3050 4.9
H(8) 0.1273 0.3672 -0.2543 4.7
H(9) 0.2732 0.2681 -0.1244 3.7
H(10) 0.5437 0.1285 0.2186 5.2
H(l1} 0.7193 0.1771 0.1867 5.2
H(12) 0.6609 0.0822 0.1549 5.2
H(13) 0.6690 0.1155 -0.0838 6.1
H(14) 0.5669 0.2035 -0.1257 6.1
H(15) 0.7400 0.2111 -0.0461 6.1
H(16) 0.1569 0.1148 0.0542 8.0
H(17) 0.1610 0.1366 -0.0557 8.0
H(18) 0.2471 0.0462 -0.0112 8.0

loop_
_geom_angle_atom_site_label_1
_geom_angle_atom_site_label_2
_geom_angle_atom_site_label_3
_geom_angle
_geom_angle_publ_flag
C(16) Al C(15) 116.9(2) yes
C(16) Al C(14) 113.3(2) yes
C(16) Al N 103.90(10) yes
C(15) Al C(14) 111.60(10) yes
C(15) Al N 105.50(10) yes
C(14) Al N 104.10(10) yes
C(1) N C(13) 118.4(2) yes
C(1) N Al 116.8(2) yes
C(13) N Al 124.70(10) yes
N C(1) C(2) 123.5(2) yes
C(3) C(2) C(1) 118.9(2) yes
C(2) C(3) C(4) 120.5(2) yes
C(3) C(4) C(13) 117.2(2) yes
C(3) C(4) C(5) 123.4(2) yes
C(13) C(4) C(5) 119.4(2) yes
C(10) C(5) C(6) 118.4(2) yes
C(10) C(5) C(4) 119.7(2) yes
C(6) C(5) C(4) 121.8(2) yes
C(7) C(6) C(5) 119.5(3) yes
C(8) C(7) C(6) 121.5(2) yes
C(9) C(8) C(7) 120.2(3) yes
C(8) C(9) C(10) 119.7(3) yes
C(5) C(10) C(9) 120.6(2) yes
C(5) C(10) C(11) 118.7(2) yes
C(9) C(10) C(11) 120.6(2) yes
C(12) C(11) C(10) 122.2(2) yes
C(11) C(12) C(13) 120.9(2) yes
N C(13) C(4) 121.6(2) yes
N C(13) C(12) 119.4(2) yes
C(4) C(13) C(12) 119.0(2) yes

loop_
_geom_bond_atom_site_label_1
_geom_bond_atom_site_label_2
_geom_bond_distance
_geom_bond_publ_flag
Al C(16) 1.965(4) yes
Al C(15) 1.974(3) yes
Al C(14) 1.987(3) yes
Al N 2.057(2) yes
N C(1) 1.332(3) yes
N C(13) 1.361(3) yes
C(1) C(2) 1.374(3) yes
C(2) C(3) 1.362(4) yes
C(3) C(4) 1.402(4) yes
C(4) C(13) 1.412(3) yes
C(4) C(5) 1.453(4) yes
C(5) C(10) 1.401(4) yes
C(5) C(6) 1.415(3) yes
C(6) C(7) 1.383(4) yes
C(7) C(8) 1.380(5) yes
C(8) C(9) 1.372(4) yes
C(9) C(10) 1.408(4) yes
C(10) C(11) 1.434(3) yes
C(11) C(12) 1.339(4) yes
C(12) C(13) 1.437(4) yes
